data_1529572
loop_
_publ_author_name
'Aurivillius, B.'

_publ_section_title
;
 X-ray studies on mixed sodium lead bromide fluorides with the limiting
 composition 3Pb F2 * Pb Br2 and similar substances
;
_journal_name_full 'Chemica Scripta'
_journal_page_first 18
_journal_page_last 22
_journal_volume 12
_journal_year 1977
_chemical_formula_sum 'Br6 F18 Na2 Pb11'
_chemical_name_systematic 'Na2 Pb11 F18 Br6'
_space_group_IT_number 176
_symmetry_space_group_name_Hall '-P 6c'
_symmetry_space_group_name_H-M 'P 63/m'
_cell_angle_alpha 90
_cell_angle_beta 90
_cell_angle_gamma 120
_cell_formula_units_Z 1
_cell_length_a 14.3421
_cell_length_b 14.3421
_cell_length_c 4.0528
_cell_volume 721.957
_citation_journal_id_ASTM CSRPB9
_cod_data_source_file Aurivillius_CSRPB9_1977_275.cif
_cod_data_source_block Br6F18Na2Pb11
_cod_database_code 1529572

loop_
_symmetry_equiv_pos_as_xyz
x,y,z
x-y,x,z+1/2
-y,x-y,z
-x,-y,z+1/2
-x+y,-x,z
y,-x+y,z+1/2
-x,-y,-z
-x+y,-x,-z-1/2
y,-x+y,-z
x,y,-z-1/2
x-y,x,-z
-y,x-y,-z-1/2

loop_
_atom_site_label
_atom_site_type_symbol
_atom_site_fract_x
_atom_site_fract_y
_atom_site_fract_z
_atom_site_occupancy
_atom_site_U_iso_or_equiv
Pb1 Pb+2 0.8758 0.48954 0.25 0.8333 0.0
F1 F-1 0.0895 0.179 0.25 1 0.0
Na1 Na+1 0 0 0 0.5 0.0
Na2 Na+1 0.8758 0.48954 0.25 0.1667 0.0
F2 F-1 0.3199 0.2554 0.25 1 0.0
Pb2 Pb+2 0.27109 0.05036 0.25 1 0.0
Br1 Br-1 0.28326 0.48426 0.25 1 0.0
F3 F-1 0.0165 0.436 0.25 1 0.0
